data_4326504
loop_
_publ_author_name
'Qingchen Dong'
'Michael J. Rose'
'Wai-Yeung Wong'
'Harry B. Gray'

_publ_contact_author_address
;
Division of Chemistry and Chemical Engineering,
California Institute of Technology,
1200 E California Blvd,
Pasdena, CA 91125
USA
;
_publ_contact_author_email mrose@caltech.edu
_publ_contact_author_fax '+1 626 459 2935'
_publ_contact_author_name 'Michael Rose'
_publ_contact_author_phone '+1 626 395 2846'
_publ_section_title
;
 Dual Coordination Modes of Ethylene-Linked NP2 Ligands in Cobalt(II) and
 Nickel(II) Iodides
;
_journal_name_full 'Inorganic Chemistry'
_journal_page_first 10213
_journal_page_last 10224
_journal_paper_doi 10.1021/ic201213c
_journal_volume 50
_journal_year 2011
_chemical_formula_moiety 'C35 H35 Co I2 N P2'
_chemical_formula_sum 'C35 H35 Co I2 N P2'
_chemical_formula_weight 844.31
_chemical_name_systematic
;
 ?
;
_space_group_IT_number 9
_symmetry_cell_setting monoclinic
_symmetry_space_group_name_Hall 'C -2yc'
_symmetry_space_group_name_H-M 'C 1 c 1'
_atom_sites_solution_hydrogens geom
_atom_sites_solution_primary direct
_atom_sites_solution_secondary difmap
_audit_creation_method SHELXL-97
_cell_angle_alpha 90.00
_cell_angle_beta 99.612(2)
_cell_angle_gamma 90.00
_cell_formula_units_Z 8
_cell_length_a 14.1550(6)
_cell_length_b 13.1354(5)
_cell_length_c 36.1275(14)
_cell_measurement_reflns_used 9747
_cell_measurement_temperature 293(2)
_cell_measurement_theta_max 41.54
_cell_measurement_theta_min 2.58
_cell_volume 6622.9(5)
_computing_cell_refinement 'Bruker SAINT-Plus v7.66A'
_computing_data_collection 'Bruker APEX2 v2009.7-0'
_computing_data_reduction 'Bruker SAINT-Plus v7.66A'
_computing_molecular_graphics 'Bruker XP v5.1'
_computing_publication_material 'Bruker XCIF 2008'
_computing_structure_refinement 'SHELXL-97 (Sheldrick, 2008)'
_computing_structure_solution 'SHELXS-97 (Sheldrick, 2008)'
_diffrn_ambient_temperature 293(2)
_diffrn_measured_fraction_theta_full 0.985
_diffrn_measured_fraction_theta_max 0.985
_diffrn_measurement_device_type 'Bruker KAPPA APEX II'
_diffrn_measurement_method '\w scans; 17 settings'
_diffrn_radiation_monochromator graphite
_diffrn_radiation_source 'fine-focus sealed tube'
_diffrn_radiation_type MoK\a
_diffrn_radiation_wavelength 0.71073
_diffrn_reflns_av_R_equivalents 0.0333
_diffrn_reflns_av_sigmaI/netI 0.0419
_diffrn_reflns_limit_h_max 26
_diffrn_reflns_limit_h_min -23
_diffrn_reflns_limit_k_max 24
_diffrn_reflns_limit_k_min -25
_diffrn_reflns_limit_l_max 69
_diffrn_reflns_limit_l_min -68
_diffrn_reflns_number 151325
_diffrn_reflns_theta_full 43.38
_diffrn_reflns_theta_max 43.38
_diffrn_reflns_theta_min 2.13
_exptl_absorpt_coefficient_mu 2.504
_exptl_absorpt_correction_T_max 0.7485
_exptl_absorpt_correction_T_min 0.6654
_exptl_absorpt_correction_type multi-scan
_exptl_absorpt_process_details 'SADABS v2008/1, Bruker-AXS, Madison, WI'
_exptl_crystal_colour 'Dark green'
_exptl_crystal_density_diffrn 1.694
_exptl_crystal_description Block
_exptl_crystal_F_000 3320
_exptl_crystal_size_max 0.22
_exptl_crystal_size_mid 0.20
_exptl_crystal_size_min 0.14
_refine_diff_density_max 1.524
_refine_diff_density_min -1.064
_refine_diff_density_rms 0.114
_refine_ls_abs_structure_details 'Flack H D (1983), Acta Cryst. A39, 876-881'
_refine_ls_abs_structure_Flack 0.012(5)
_refine_ls_extinction_method none
_refine_ls_goodness_of_fit_ref 1.372
_refine_ls_hydrogen_treatment Riding
_refine_ls_matrix_type 'Full matrix'
_refine_ls_number_parameters 857
_refine_ls_number_reflns 43586
_refine_ls_number_restraints 2
_refine_ls_restrained_S_all 1.371
_refine_ls_R_factor_all 0.0375
_refine_ls_R_factor_gt 0.0325
_refine_ls_shift/su_max 0.003
_refine_ls_shift/su_mean 0.000
_refine_ls_structure_factor_coef Fsqd
_refine_ls_weighting_details w=1/s^2^(Fo^2^)
_refine_ls_weighting_scheme sigma
_refine_ls_wR_factor_gt 0.0580
_refine_ls_wR_factor_ref 0.0588
_reflns_number_gt 39771
_reflns_number_total 43586
_reflns_threshold_expression >2sigma(I)
_cod_data_source_file ic201213c_si_002_06.cif
_cod_data_source_block dqc07
_cod_depositor_comments
;
The following automatic conversions were performed:

'_atom_sites_solution_primary' value 'direct methods' was changed to
'direct'.

'_atom_sites_solution_secondary' value 'Difference Fourier map' was
changed to 'difmap'.

'_atom_sites_solution_hydrogens' value 'Geometric positions' was
changed to 'geom'.

Automatic conversion script
Id: cif_fix_values 6452 2018-10-05 10:23:21Z andrius 
;
_cod_database_code 4326504

loop_
_symmetry_equiv_pos_as_xyz
'x, y, z'
'x, -y, z+1/2'
'x+1/2, y+1/2, z'
'x+1/2, -y+1/2, z+1/2'

loop_
_atom_site_label
_atom_site_type_symbol
_atom_site_fract_x
_atom_site_fract_y
_atom_site_fract_z
_atom_site_U_iso_or_equiv
_atom_site_adp_type
_atom_site_occupancy
_atom_site_symmetry_multiplicity
_atom_site_calc_flag
_atom_site_refinement_flags
_atom_site_disorder_assembly
_atom_site_disorder_group
Co1 Co 0.223284(14) 0.394434(16) 0.413460(6) 0.01140(3) Uani 1 1 d . . .
I1 I 0.052513(7) 0.326289(8) 0.409665(3) 0.01564(2) Uani 1 1 d . . .
I2 I 0.335615(8) 0.365491(9) 0.475906(3) 0.01784(2) Uani 1 1 d . . .
P1A P 0.30485(3) 0.29769(3) 0.373972(11) 0.01146(6) Uani 1 1 d . . .
P2A P 0.22487(3) 0.57309(3) 0.404758(11) 0.01196(6) Uani 1 1 d . . .
N1A N 0.39302(9) 0.51344(10) 0.36074(4) 0.0134(2) Uani 1 1 d . . .
C1A C 0.45025(11) 0.42431(13) 0.35411(5) 0.0149(3) Uani 1 1 d . . .
H1A1 H 0.5176 0.4419 0.3603 0.018 Uiso 1 1 calc R . .
H1A2 H 0.4371 0.4077 0.3276 0.018 Uiso 1 1 calc R . .
C2A C 0.43163(10) 0.32986(13) 0.37655(5) 0.0146(2) Uani 1 1 d . . .
H2A1 H 0.4595 0.3406 0.4027 0.018 Uiso 1 1 calc R . .
H2A2 H 0.4642 0.2723 0.3675 0.018 Uiso 1 1 calc R . .
C3A C 0.42077(10) 0.55112(13) 0.39933(4) 0.0147(2) Uani 1 1 d . . .
H3A1 H 0.4821 0.5854 0.4014 0.018 Uiso 1 1 calc R . .
H3A2 H 0.4288 0.4935 0.4164 0.018 Uiso 1 1 calc R . .
C4A C 0.34787(10) 0.62448(12) 0.41146(4) 0.0145(2) Uani 1 1 d . . .
H4A1 H 0.3478 0.6871 0.3972 0.017 Uiso 1 1 calc R . .
H4A2 H 0.3677 0.6410 0.4378 0.017 Uiso 1 1 calc R . .
C5A C 0.25610(11) 0.28239(12) 0.32465(4) 0.0133(2) Uani 1 1 d . . .
C6A C 0.16030(11) 0.30622(15) 0.31163(5) 0.0186(3) Uani 1 1 d . . .
H6A H 0.1223 0.3317 0.3281 0.022 Uiso 1 1 calc R . .
C7A C 0.12143(12) 0.29199(17) 0.27404(5) 0.0232(4) Uani 1 1 d . . .
H7A H 0.0574 0.3076 0.2656 0.028 Uiso 1 1 calc R . .
C8A C 0.17752(13) 0.25466(15) 0.24918(5) 0.0211(3) Uani 1 1 d . . .
H8A H 0.1513 0.2454 0.2240 0.025 Uiso 1 1 calc R . .
C9A C 0.27270(14) 0.23117(15) 0.26187(5) 0.0205(3) Uani 1 1 d . . .
H9A H 0.3104 0.2060 0.2452 0.025 Uiso 1 1 calc R . .
C10A C 0.31230(11) 0.24494(14) 0.29942(5) 0.0174(3) Uani 1 1 d . . .
H10A H 0.3764 0.2292 0.3077 0.021 Uiso 1 1 calc R . .
C11A C 0.30885(10) 0.16919(11) 0.39302(4) 0.0123(2) Uani 1 1 d . . .
C12A C 0.39051(11) 0.13184(13) 0.41647(5) 0.0177(3) Uani 1 1 d . . .
H12A H 0.4461 0.1708 0.4208 0.021 Uiso 1 1 calc R . .
C13A C 0.38865(12) 0.03681(14) 0.43329(5) 0.0200(3) Uani 1 1 d . . .
H13A H 0.4433 0.0123 0.4486 0.024 Uiso 1 1 calc R . .
C14A C 0.30608(13) -0.02170(14) 0.42737(5) 0.0201(3) Uani 1 1 d . . .
H14A H 0.3052 -0.0851 0.4388 0.024 Uiso 1 1 calc R . .
C15A C 0.22460(12) 0.01462(14) 0.40431(5) 0.0200(3) Uani 1 1 d . . .
H15A H 0.1689 -0.0242 0.4005 0.024 Uiso 1 1 calc R . .
C16A C 0.22624(11) 0.10916(13) 0.38697(5) 0.0157(3) Uani 1 1 d . . .
H16A H 0.1718 0.1325 0.3712 0.019 Uiso 1 1 calc R . .
C17A C 0.16161(11) 0.62227(12) 0.36024(4) 0.0140(2) Uani 1 1 d . . .
C18A C 0.18361(12) 0.71558(13) 0.34489(5) 0.0177(3) Uani 1 1 d . . .
H18A H 0.2337 0.7549 0.3573 0.021 Uiso 1 1 calc R . .
C19A C 0.13125(12) 0.74976(15) 0.31132(5) 0.0211(3) Uani 1 1 d . . .
H19A H 0.1461 0.8119 0.3014 0.025 Uiso 1 1 calc R . .
C20A C 0.05635(12) 0.69094(16) 0.29250(5) 0.0219(3) Uani 1 1 d . . .
H20A H 0.0215 0.7136 0.2699 0.026 Uiso 1 1 calc R . .
C21A C 0.03369(12) 0.59853(15) 0.30750(5) 0.0198(3) Uani 1 1 d . . .
H21A H -0.0161 0.5592 0.2949 0.024 Uiso 1 1 calc R . .
C22A C 0.08537(11) 0.56481(13) 0.34136(5) 0.0162(3) Uani 1 1 d . . .
H22A H 0.0691 0.5035 0.3516 0.019 Uiso 1 1 calc R . .
C23A C 0.17181(11) 0.64329(12) 0.43983(4) 0.0144(2) Uani 1 1 d . . .
C24A C 0.16044(14) 0.74910(14) 0.43747(5) 0.0210(3) Uani 1 1 d . . .
H24A H 0.1770 0.7841 0.4171 0.025 Uiso 1 1 calc R . .
C25A C 0.12460(15) 0.80212(15) 0.46531(6) 0.0255(4) Uani 1 1 d . . .
H25A H 0.1179 0.8725 0.4637 0.031 Uiso 1 1 calc R . .
C26A C 0.09875(14) 0.75026(17) 0.49551(6) 0.0251(4) Uani 1 1 d . . .
H26A H 0.0750 0.7860 0.5142 0.030 Uiso 1 1 calc R . .
C27A C 0.10816(14) 0.64540(16) 0.49794(5) 0.0235(3) Uani 1 1 d . . .
H27A H 0.0899 0.6108 0.5181 0.028 Uiso 1 1 calc R . .
C28A C 0.14502(13) 0.59163(14) 0.47026(5) 0.0191(3) Uani 1 1 d . . .
H28A H 0.1518 0.5213 0.4721 0.023 Uiso 1 1 calc R . .
C29A C 0.40759(11) 0.59489(13) 0.33373(5) 0.0156(3) Uani 1 1 d . . .
H29A H 0.4747 0.6142 0.3377 0.019 Uiso 1 1 calc R . .
H29B H 0.3705 0.6543 0.3382 0.019 Uiso 1 1 calc R . .
C30A C 0.37770(11) 0.55996(13) 0.29375(5) 0.0160(3) Uani 1 1 d . . .
C31A C 0.44511(12) 0.54262(15) 0.27069(5) 0.0205(3) Uani 1 1 d . . .
H31A H 0.5090 0.5592 0.2791 0.025 Uiso 1 1 calc R . .
C32A C 0.41824(14) 0.50062(17) 0.23504(5) 0.0242(3) Uani 1 1 d . . .
H32A H 0.4642 0.4881 0.2200 0.029 Uiso 1 1 calc R . .
C33A C 0.32259(14) 0.47758(15) 0.22213(5) 0.0233(3) Uani 1 1 d . . .
H33A H 0.3044 0.4488 0.1985 0.028 Uiso 1 1 calc R . .
C34A C 0.25445(12) 0.49752(14) 0.24454(5) 0.0206(3) Uani 1 1 d . . .
H34A H 0.1902 0.4839 0.2356 0.025 Uiso 1 1 calc R . .
C35A C 0.28140(12) 0.53762(14) 0.28020(5) 0.0180(3) Uani 1 1 d . . .
H35A H 0.2353 0.5498 0.2952 0.022 Uiso 1 1 calc R . .
Co2 Co 0.309254(18) 0.90885(2) 0.144723(7) 0.01145(5) Uani 0.8057(5) 1 d P A 1
I3 I 0.245014(9) 1.089821(12) 0.156112(4) 0.01519(3) Uani 0.8057(5) 1 d P A 1
I4 I 0.48938(3) 0.94171(3) 0.184814(8) 0.01709(4) Uani 0.8057(5) 1 d P A 1
P1B P 0.24778(3) 0.84711(4) 0.191905(12) 0.01552(7) Uani 1 1 d . . .
P2B P 0.33885(3) 0.93573(4) 0.087001(12) 0.01601(7) Uani 1 1 d . . .
N1B N 0.33386(11) 0.75761(13) 0.13252(5) 0.0138(3) Uani 0.8057(5) 1 d P A 1
C1B C 0.36080(14) 0.69895(16) 0.16844(5) 0.0155(3) Uani 0.8057(5) 1 d P A 1
H1B1 H 0.3664 0.6272 0.1628 0.019 Uiso 0.8057(5) 1 calc PR A 1
H1B2 H 0.4225 0.7223 0.1815 0.019 Uiso 0.8057(5) 1 calc PR A 1
C2B C 0.28686(15) 0.71310(15) 0.19307(5) 0.0236(3) Uani 1 1 d . A .
H2B1 H 0.3134 0.6939 0.2186 0.028 Uiso 0.8057(5) 1 calc PR A 1
H2B2 H 0.2323 0.6695 0.1845 0.028 Uiso 0.8057(5) 1 calc PR A 1
H2B3 H 0.3542 0.7095 0.2040 0.028 Uiso 0.1943(5) 1 calc PR A 2
H2B4 H 0.2512 0.6747 0.2090 0.028 Uiso 0.1943(5) 1 calc PR A 2
C3B C 0.41719(16) 0.75072(19) 0.11230(6) 0.0165(3) Uani 0.8057(5) 1 d P A 1
H3B1 H 0.4251 0.6807 0.1048 0.020 Uiso 0.8057(5) 1 calc PR A 1
H3B2 H 0.4750 0.7710 0.1290 0.020 Uiso 0.8057(5) 1 calc PR A 1
C4B C 0.40354(14) 0.81783(15) 0.07802(5) 0.0233(3) Uani 1 1 d . A .
H4B1 H 0.3673 0.7815 0.0569 0.028 Uiso 0.8057(5) 1 calc PR A 1
H4B2 H 0.4655 0.8353 0.0717 0.028 Uiso 0.8057(5) 1 calc PR A 1
H4B3 H 0.3801 0.7916 0.0531 0.028 Uiso 0.1943(5) 1 calc PR A 2
H4B4 H 0.4718 0.8303 0.0804 0.028 Uiso 0.1943(5) 1 calc PR A 2
C5B C 0.11725(12) 0.83503(14) 0.18288(5) 0.0186(3) Uani 1 1 d . A .
C6B C 0.06053(12) 0.90272(15) 0.15885(5) 0.0204(3) Uani 1 1 d . . .
H6B H 0.0890 0.9566 0.1481 0.024 Uiso 1 1 calc R A .
C7B C -0.03918(13) 0.88972(16) 0.15085(6) 0.0238(3) Uani 1 1 d . A .
H7B H -0.0768 0.9355 0.1352 0.029 Uiso 1 1 calc R . .
C8B C -0.08137(13) 0.80879(16) 0.16628(6) 0.0241(4) Uani 1 1 d . . .
H8B H -0.1473 0.7993 0.1605 0.029 Uiso 1 1 calc R A .
C9B C -0.02615(14) 0.74186(17) 0.19027(6) 0.0255(4) Uani 1 1 d . A .
H9B H -0.0551 0.6880 0.2008 0.031 Uiso 1 1 calc R . .
C10B C 0.07301(13) 0.75480(16) 0.19873(5) 0.0224(3) Uani 1 1 d . . .
H10B H 0.1098 0.7098 0.2150 0.027 Uiso 1 1 calc R A .
C11B C 0.27473(12) 0.88819(13) 0.24070(4) 0.0152(3) Uani 1 1 d . A .
C12B C 0.35041(12) 0.84462(15) 0.26548(5) 0.0186(3) Uani 1 1 d . . .
H12B H 0.3878 0.7943 0.2570 0.022 Uiso 1 1 calc R A .
C13B C 0.36995(13) 0.87619(16) 0.30274(5) 0.0218(3) Uani 1 1 d . A .
H13B H 0.4201 0.8465 0.3191 0.026 Uiso 1 1 calc R . .
C14B C 0.31520(13) 0.95146(15) 0.31565(5) 0.0213(3) Uani 1 1 d . . .
H14B H 0.3283 0.9722 0.3406 0.026 Uiso 1 1 calc R A .
C15B C 0.24011(14) 0.99601(15) 0.29092(5) 0.0211(3) Uani 1 1 d . A .
H15B H 0.2033 1.0468 0.2994 0.025 Uiso 1 1 calc R . .
C16B C 0.22022(13) 0.96476(14) 0.25376(5) 0.0184(3) Uani 1 1 d . . .
H16B H 0.1703 0.9950 0.2375 0.022 Uiso 1 1 calc R A .
C17B C 0.23006(13) 0.93469(14) 0.05148(5) 0.0197(3) Uani 1 1 d . A .
C18B C 0.14763(14) 0.98145(15) 0.06000(5) 0.0237(4) Uani 1 1 d . . .
H18B H 0.1491 1.0110 0.0835 0.028 Uiso 1 1 calc R A .
C19B C 0.06321(15) 0.98459(17) 0.03383(6) 0.0275(4) Uani 1 1 d . A .
H19B H 0.0089 1.0164 0.0397 0.033 Uiso 1 1 calc R . .
C20B C 0.06136(16) 0.93934(16) -0.00132(6) 0.0283(4) Uani 1 1 d . . .
H20B H 0.0053 0.9409 -0.0189 0.034 Uiso 1 1 calc R A .
C21B C 0.14151(18) 0.89266(16) -0.01010(5) 0.0288(4) Uani 1 1 d . A .
H21B H 0.1395 0.8624 -0.0335 0.035 Uiso 1 1 calc R . .
C22B C 0.22603(16) 0.89068(16) 0.01608(5) 0.0250(4) Uani 1 1 d . . .
H22B H 0.2803 0.8597 0.0099 0.030 Uiso 1 1 calc R A .
C23B C 0.40920(14) 1.03819(15) 0.07088(5) 0.0207(3) Uani 1 1 d . A .
C24B C 0.43690(19) 1.0340(2) 0.03566(6) 0.0347(5) Uani 1 1 d . . .
H24B H 0.4206 0.9779 0.0202 0.042 Uiso 1 1 calc R A .
C25B C 0.4894(2) 1.1143(2) 0.02349(7) 0.0429(7) Uani 1 1 d . A .
H25B H 0.5065 1.1116 -0.0002 0.051 Uiso 1 1 calc R . .
C26B C 0.51597(18) 1.19731(19) 0.04631(7) 0.0339(5) Uani 1 1 d . . .
H26B H 0.5512 1.2500 0.0381 0.041 Uiso 1 1 calc R A .
C27B C 0.48989(18) 1.20165(19) 0.08150(7) 0.0339(5) Uani 1 1 d . A .
H27B H 0.5072 1.2578 0.0968 0.041 Uiso 1 1 calc R . .
C28B C 0.43791(16) 1.12269(18) 0.09421(7) 0.0293(4) Uani 1 1 d . . .
H28B H 0.4221 1.1257 0.1182 0.035 Uiso 1 1 calc R A .
C29B C 0.24356(16) 0.71412(17) 0.10958(6) 0.0152(3) Uani 0.8057(5) 1 d P A 1
H29C H 0.2326 0.7485 0.0855 0.018 Uiso 0.8057(5) 1 calc PR A 1
H29D H 0.1902 0.7308 0.1222 0.018 Uiso 0.8057(5) 1 calc PR A 1
C30B C 0.24149(14) 0.60036(16) 0.10236(6) 0.0159(3) Uani 0.8057(5) 1 d P A 1
C31B C 0.28653(17) 0.55900(19) 0.07417(6) 0.0201(4) Uani 0.8057(5) 1 d P A 1
H31B H 0.3189 0.6016 0.0600 0.024 Uiso 0.8057(5) 1 calc PR A 1
C32B C 0.28347(19) 0.4541(2) 0.06705(7) 0.0241(4) Uani 0.8057(5) 1 d P A 1
H32B H 0.3137 0.4275 0.0482 0.029 Uiso 0.8057(5) 1 calc PR A 1
C33B C 0.2355(2) 0.3902(2) 0.08797(8) 0.0247(5) Uani 0.8057(5) 1 d P A 1
H33B H 0.2345 0.3204 0.0836 0.030 Uiso 0.8057(5) 1 calc PR A 1
C34B C 0.18858(18) 0.4308(2) 0.11559(7) 0.0219(4) Uani 0.8057(5) 1 d P A 1
H34B H 0.1557 0.3881 0.1296 0.026 Uiso 0.8057(5) 1 calc PR A 1
C35B C 0.19098(15) 0.53491(18) 0.12223(6) 0.0187(4) Uani 0.8057(5) 1 d P A 1
H35B H 0.1582 0.5615 0.1403 0.022 Uiso 0.8057(5) 1 calc PR A 1
Co2C Co 0.31837(8) 0.97489(9) 0.15216(3) 0.0139(2) Uani 0.1943(5) 1 d P A 2
I3C I 0.21730(5) 1.13619(6) 0.156003(19) 0.02233(15) Uani 0.1943(5) 1 d P A 2
I4C I 0.49380(18) 0.96274(15) 0.18321(7) 0.0399(5) Uani 0.1943(5) 1 d P A 2
N1C N 0.2839(8) 0.7203(7) 0.1179(2) 0.0226(16) Uani 0.1943(5) 1 d P A 2
C1C C 0.2724(13) 0.6642(10) 0.1540(4) 0.045(4) Uani 0.1943(5) 1 d P A 2
H1C1 H 0.2080 0.6364 0.1499 0.054 Uiso 0.1943(5) 1 calc PR A 2
H1C2 H 0.3156 0.6064 0.1559 0.054 Uiso 0.1943(5) 1 calc PR A 2
C3C C 0.3786(9) 0.7311(9) 0.1131(3) 0.028(2) Uani 0.1943(5) 1 d P A 2
H3C1 H 0.4021 0.6646 0.1073 0.033 Uiso 0.1943(5) 1 calc PR A 2
H3C2 H 0.4155 0.7523 0.1369 0.033 Uiso 0.1943(5) 1 calc PR A 2
C29C C 0.2187(8) 0.6633(8) 0.0886(4) 0.031(2) Uani 0.1943(5) 1 d P A 2
H29E H 0.1535 0.6760 0.0924 0.037 Uiso 0.1943(5) 1 calc PR A 2
H29F H 0.2252 0.6917 0.0644 0.037 Uiso 0.1943(5) 1 calc PR A 2
C30C C 0.2317(8) 0.5532(9) 0.0868(3) 0.0262(19) Uani 0.1943(5) 1 d P A 2
C31C C 0.2952(9) 0.5065(10) 0.0676(3) 0.029(2) Uani 0.1943(5) 1 d P A 2
H31C H 0.3313 0.5487 0.0547 0.034 Uiso 0.1943(5) 1 calc PR A 2
C32C C 0.3117(11) 0.4013(9) 0.0655(4) 0.033(2) Uani 0.1943(5) 1 d P A 2
H32C H 0.3563 0.3751 0.0518 0.040 Uiso 0.1943(5) 1 calc PR A 2
C33C C 0.2584(11) 0.3390(11) 0.0846(4) 0.041(4) Uani 0.1943(5) 1 d P A 2
H33C H 0.2680 0.2690 0.0848 0.050 Uiso 0.1943(5) 1 calc PR A 2
C34C C 0.1903(11) 0.3809(11) 0.1037(4) 0.035(3) Uani 0.1943(5) 1 d P A 2
H34C H 0.1520 0.3385 0.1155 0.042 Uiso 0.1943(5) 1 calc PR A 2
C35C C 0.1793(10) 0.4832(10) 0.1051(5) 0.041(3) Uani 0.1943(5) 1 d P A 2
H35C H 0.1347 0.5088 0.1189 0.050 Uiso 0.1943(5) 1 calc PR A 2

loop_
_atom_site_aniso_label
_atom_site_aniso_U_11
_atom_site_aniso_U_22
_atom_site_aniso_U_33
_atom_site_aniso_U_23
_atom_site_aniso_U_13
_atom_site_aniso_U_12
Co1 0.01171(7) 0.00989(8) 0.01259(8) -0.00001(6) 0.00201(6) -0.00053(6)
I1 0.01317(3) 0.01505(4) 0.01936(4) 0.00000(3) 0.00459(3) -0.00254(3)
I2 0.01914(4) 0.02111(5) 0.01231(4) 0.00120(3) -0.00014(3) 0.00075(4)
P1A 0.01064(13) 0.01040(15) 0.01299(15) -0.00012(12) 0.00091(11) 0.00062(12)
P2A 0.01240(13) 0.00994(16) 0.01345(15) -0.00020(11) 0.00187(11) -0.00067(12)
N1A 0.0129(4) 0.0121(5) 0.0150(5) 0.0015(4) 0.0018(4) -0.0001(4)
C1A 0.0130(5) 0.0149(7) 0.0171(6) -0.0008(5) 0.0031(4) -0.0016(5)
C2A 0.0112(5) 0.0146(6) 0.0175(6) 0.0002(5) 0.0007(4) -0.0004(5)
C3A 0.0125(5) 0.0148(6) 0.0163(6) -0.0002(5) 0.0014(4) -0.0010(5)
C4A 0.0128(5) 0.0140(6) 0.0167(6) -0.0015(5) 0.0025(4) -0.0029(5)
C5A 0.0143(5) 0.0127(6) 0.0126(6) -0.0004(4) 0.0011(4) 0.0007(5)
C6A 0.0126(5) 0.0270(9) 0.0158(6) 0.0000(6) 0.0019(5) 0.0022(6)
C7A 0.0160(6) 0.0331(10) 0.0186(7) 0.0031(6) -0.0024(5) -0.0005(6)
C8A 0.0251(7) 0.0226(8) 0.0142(6) 0.0003(5) -0.0012(5) -0.0048(6)
C9A 0.0269(7) 0.0216(8) 0.0133(6) -0.0026(5) 0.0040(5) -0.0011(6)
C10A 0.0160(6) 0.0197(7) 0.0164(6) -0.0035(5) 0.0022(5) 0.0026(5)
C11A 0.0147(5) 0.0097(5) 0.0120(5) -0.0008(4) 0.0012(4) 0.0008(5)
C12A 0.0144(5) 0.0139(7) 0.0232(7) 0.0027(5) -0.0015(5) 0.0019(5)
C13A 0.0191(6) 0.0164(7) 0.0230(8) 0.0036(6) -0.0012(5) 0.0022(6)
C14A 0.0222(7) 0.0140(7) 0.0235(8) 0.0041(5) 0.0022(6) 0.0014(6)
C15A 0.0171(6) 0.0180(7) 0.0248(8) 0.0019(6) 0.0030(5) -0.0035(6)
C16A 0.0136(5) 0.0126(6) 0.0200(7) 0.0007(5) 0.0008(5) 0.0002(5)
C17A 0.0140(5) 0.0130(6) 0.0150(6) 0.0022(4) 0.0025(4) 0.0006(5)
C18A 0.0176(6) 0.0146(7) 0.0210(7) 0.0039(5) 0.0036(5) -0.0016(5)
C19A 0.0191(6) 0.0220(8) 0.0227(8) 0.0104(6) 0.0044(5) 0.0017(6)
C20A 0.0171(6) 0.0291(9) 0.0196(7) 0.0098(6) 0.0036(5) 0.0025(6)
C21A 0.0141(5) 0.0246(8) 0.0198(7) 0.0039(6) -0.0001(5) -0.0013(6)
C22A 0.0147(5) 0.0158(7) 0.0179(7) 0.0021(5) 0.0024(5) -0.0013(5)
C23A 0.0144(5) 0.0131(6) 0.0155(6) -0.0010(5) 0.0018(4) 0.0004(5)
C24A 0.0263(7) 0.0146(7) 0.0231(8) -0.0007(6) 0.0075(6) 0.0013(6)
C25A 0.0312(9) 0.0157(8) 0.0308(9) -0.0055(7) 0.0085(7) 0.0044(7)
C26A 0.0233(7) 0.0292(10) 0.0227(8) -0.0095(7) 0.0029(6) 0.0052(7)
C27A 0.0257(8) 0.0261(9) 0.0200(8) -0.0014(6) 0.0076(6) 0.0047(7)
C28A 0.0217(7) 0.0189(8) 0.0173(7) -0.0002(5) 0.0049(5) 0.0008(6)
C29A 0.0158(5) 0.0143(6) 0.0172(6) 0.0009(5) 0.0040(5) -0.0038(5)
C30A 0.0157(5) 0.0153(7) 0.0166(6) 0.0021(5) 0.0020(5) -0.0013(5)
C31A 0.0173(6) 0.0251(9) 0.0193(7) 0.0008(6) 0.0040(5) -0.0001(6)
C32A 0.0251(7) 0.0302(10) 0.0174(7) -0.0004(6) 0.0042(6) 0.0020(7)
C33A 0.0291(8) 0.0211(8) 0.0175(7) -0.0003(6) -0.0024(6) 0.0020(7)
C34A 0.0204(7) 0.0157(7) 0.0237(8) 0.0036(6) -0.0020(6) -0.0024(6)
C35A 0.0156(6) 0.0179(7) 0.0199(7) 0.0025(5) 0.0013(5) -0.0019(5)
Co2 0.01114(9) 0.01286(11) 0.01044(10) -0.00002(8) 0.00208(7) -0.00213(8)
I3 0.01474(5) 0.01341(6) 0.01781(5) -0.00267(4) 0.00386(4) -0.00354(5)
I4 0.01222(6) 0.02109(12) 0.01644(7) 0.00119(7) -0.00207(5) -0.00305(7)
P1B 0.01659(15) 0.01574(18) 0.01382(16) -0.00192(13) 0.00135(12) -0.00259(14)
P2B 0.02046(17) 0.01496(18) 0.01222(16) -0.00054(13) 0.00164(13) 0.00038(15)
N1B 0.0143(6) 0.0144(7) 0.0129(6) 0.0013(5) 0.0031(5) -0.0002(5)
C1B 0.0175(7) 0.0160(8) 0.0130(7) 0.0018(6) 0.0024(6) 0.0000(6)
C2B 0.0306(8) 0.0214(8) 0.0179(7) -0.0024(6) 0.0011(6) 0.0030(7)
C3B 0.0141(7) 0.0189(10) 0.0172(8) 0.0008(7) 0.0051(6) 0.0011(7)
C4B 0.0279(8) 0.0195(8) 0.0227(8) 0.0006(6) 0.0050(6) 0.0047(7)
C5B 0.0177(6) 0.0197(7) 0.0177(7) -0.0026(5) 0.0008(5) -0.0060(6)
C6B 0.0186(6) 0.0206(8) 0.0215(7) -0.0023(6) 0.0022(5) -0.0043(6)
C7B 0.0189(7) 0.0227(9) 0.0277(9) -0.0032(7) -0.0016(6) -0.0020(6)
C8B 0.0184(6) 0.0242(9) 0.0291(9) -0.0087(7) 0.0023(6) -0.0091(6)
C9B 0.0218(7) 0.0253(9) 0.0296(9) -0.0038(7) 0.0047(6) -0.0101(7)
C10B 0.0199(7) 0.0239(9) 0.0231(8) 0.0004(6) 0.0024(6) -0.0056(6)
C11B 0.0186(6) 0.0162(7) 0.0113(6) 0.0015(5) 0.0036(4) -0.0042(5)
C12B 0.0177(6) 0.0220(8) 0.0160(6) 0.0007(5) 0.0021(5) -0.0005(6)
C13B 0.0217(7) 0.0260(9) 0.0167(7) 0.0029(6) 0.0001(5) -0.0041(7)
C14B 0.0266(7) 0.0242(8) 0.0128(6) -0.0020(5) 0.0027(5) -0.0086(7)
C15B 0.0261(7) 0.0188(8) 0.0188(7) -0.0035(6) 0.0045(6) -0.0036(6)
C16B 0.0228(7) 0.0164(7) 0.0155(6) -0.0005(5) 0.0022(5) -0.0020(6)
C17B 0.0264(7) 0.0154(7) 0.0154(7) -0.0010(5) -0.0024(5) 0.0016(6)
C18B 0.0265(8) 0.0234(9) 0.0180(7) -0.0026(6) -0.0057(6) 0.0028(7)
C19B 0.0259(8) 0.0270(10) 0.0260(9) 0.0000(7) -0.0062(7) 0.0034(7)
C20B 0.0336(9) 0.0246(9) 0.0213(8) 0.0057(7) -0.0108(7) -0.0085(8)
C21B 0.0442(11) 0.0231(9) 0.0151(7) -0.0006(6) -0.0064(7) -0.0079(8)
C22B 0.0343(9) 0.0230(9) 0.0156(7) -0.0027(6) -0.0017(6) -0.0004(7)
C23B 0.0274(8) 0.0203(8) 0.0163(7) 0.0017(5) 0.0093(6) 0.0006(6)
C24B 0.0482(13) 0.0381(13) 0.0219(9) -0.0082(8) 0.0180(9) -0.0170(11)
C25B 0.0604(16) 0.0481(15) 0.0262(11) -0.0042(10) 0.0243(11) -0.0240(13)
C26B 0.0406(12) 0.0276(11) 0.0367(12) 0.0046(9) 0.0158(9) -0.0080(9)
C27B 0.0377(11) 0.0287(11) 0.0390(12) -0.0088(9) 0.0169(9) -0.0117(9)
C28B 0.0320(9) 0.0301(11) 0.0295(10) -0.0077(8) 0.0162(8) -0.0077(8)
C29B 0.0158(7) 0.0146(8) 0.0153(8) 0.0001(6) 0.0026(6) -0.0021(7)
C30B 0.0185(7) 0.0156(8) 0.0128(7) -0.0014(6) 0.0000(6) -0.0024(7)
C31B 0.0263(9) 0.0201(10) 0.0142(8) -0.0025(7) 0.0045(7) -0.0038(8)
C32B 0.0304(11) 0.0191(11) 0.0227(10) -0.0067(8) 0.0042(8) -0.0010(10)
C33B 0.0293(11) 0.0165(10) 0.0265(11) -0.0035(8) -0.0009(9) -0.0026(9)
C34B 0.0265(10) 0.0191(10) 0.0191(9) 0.0006(8) 0.0009(7) -0.0074(9)
C35B 0.0213(8) 0.0194(9) 0.0155(8) -0.0005(6) 0.0034(6) -0.0055(7)
Co2C 0.0196(5) 0.0130(5) 0.0092(4) -0.0002(3) 0.0022(3) -0.0016(4)
I3C 0.0209(2) 0.0187(3) 0.0269(3) -0.0109(2) 0.0028(2) 0.0012(2)
I4C 0.0271(6) 0.0378(10) 0.0515(7) 0.0150(6) -0.0027(4) 0.0004(6)
N1C 0.035(5) 0.020(4) 0.011(3) -0.005(2) 0.000(3) 0.006(4)
C1C 0.082(11) 0.028(6) 0.027(6) 0.001(4) 0.015(6) -0.029(7)
C3C 0.029(5) 0.023(5) 0.032(5) 0.008(4) 0.007(4) -0.001(4)
C29C 0.029(5) 0.015(4) 0.053(7) 0.003(4) 0.021(5) 0.001(4)
C30C 0.027(4) 0.025(5) 0.024(5) 0.006(4) -0.001(3) 0.006(4)
C31C 0.041(6) 0.021(5) 0.018(4) 0.003(4) -0.012(4) 0.001(5)
C32C 0.052(7) 0.017(5) 0.032(6) -0.005(4) 0.008(5) -0.002(5)
C33C 0.048(7) 0.028(6) 0.038(7) 0.010(5) -0.021(6) -0.014(6)
C34C 0.044(7) 0.034(7) 0.024(5) 0.001(4) -0.007(5) -0.007(5)
C35C 0.037(6) 0.021(6) 0.069(10) -0.007(6) 0.020(6) -0.010(5)

loop_
_atom_type_symbol
_atom_type_description
_atom_type_scat_dispersion_real
_atom_type_scat_dispersion_imag
_atom_type_scat_source
C C 0.0033 0.0016 'International Tables Vol C Tables 4.2.6.8 and 6.1.1.4'
H H 0.0000 0.0000 'International Tables Vol C Tables 4.2.6.8 and 6.1.1.4'
N N 0.0061 0.0033 'International Tables Vol C Tables 4.2.6.8 and 6.1.1.4'
P P 0.1023 0.0942 'International Tables Vol C Tables 4.2.6.8 and 6.1.1.4'
Co Co 0.3494 0.9721 'International Tables Vol C Tables 4.2.6.8 and 6.1.1.4'
I I -0.4742 1.8119 'International Tables Vol C Tables 4.2.6.8 and 6.1.1.4'

loop_
_geom_angle_atom_site_label_1
_geom_angle_atom_site_label_2
_geom_angle_atom_site_label_3
_geom_angle
_geom_angle_publ_flag
P1A Co1 P2A 115.998(17) yes
P1A Co1 I1 109.471(12) yes
P2A Co1 I1 111.665(13) yes
P1A Co1 I2 99.124(12) yes
P2A Co1 I2 104.222(12) yes
I1 Co1 I2 115.908(9) yes
C5A P1A C11A 104.58(7) ?
C5A P1A C2A 106.55(7) ?
C11A P1A C2A 103.09(7) ?
C5A P1A Co1 120.77(5) ?
C11A P1A Co1 105.02(5) ?
C2A P1A Co1 114.87(6) ?
C17A P2A C23A 103.58(7) ?
C17A P2A C4A 107.44(7) ?
C23A P2A C4A 102.27(7) ?
C17A P2A Co1 117.00(5) ?
C23A P2A Co1 113.20(6) ?
C4A P2A Co1 112.01(5) ?
C1A N1A C3A 110.89(12) ?
C1A N1A C29A 109.06(13) ?
C3A N1A C29A 109.65(13) ?
N1A C1A C2A 114.35(13) ?
C1A C2A P1A 114.50(10) ?
N1A C3A C4A 113.45(12) ?
C3A C4A P2A 113.52(11) ?
C6A C5A C10A 119.13(14) ?
C6A C5A P1A 119.75(13) ?
C10A C5A P1A 121.11(11) ?
C7A C6A C5A 120.23(16) ?
C8A C7A C6A 120.34(16) ?
C9A C8A C7A 119.76(16) ?
C8A C9A C10A 120.39(17) ?
C9A C10A C5A 120.15(15) ?
C16A C11A C12A 118.74(14) ?
C16A C11A P1A 119.47(11) ?
C12A C11A P1A 121.55(12) ?
C13A C12A C11A 120.28(15) ?
C14A C13A C12A 120.50(15) ?
C13A C14A C15A 119.77(16) ?
C14A C15A C16A 120.09(16) ?
C15A C16A C11A 120.61(14) ?
C22A C17A C18A 118.92(14) ?
C22A C17A P2A 117.67(12) ?
C18A C17A P2A 123.37(12) ?
C19A C18A C17A 120.52(16) ?
C18A C19A C20A 119.96(17) ?
C21A C20A C19A 120.03(16) ?
C20A C21A C22A 120.04(16) ?
C21A C22A C17A 120.51(16) ?
C28A C23A C24A 119.12(16) ?
C28A C23A P2A 119.84(13) ?
C24A C23A P2A 121.01(13) ?
C25A C24A C23A 120.42(18) ?
C26A C25A C24A 120.03(19) ?
C27A C26A C25A 120.22(18) ?
C26A C27A C28A 120.11(19) ?
C27A C28A C23A 120.08(18) ?
N1A C29A C30A 111.27(13) ?
C31A C30A C35A 118.90(16) ?
C31A C30A C29A 120.97(14) ?
C35A C30A C29A 119.98(15) ?
C30A C31A C32A 120.73(17) ?
C33A C32A C31A 119.76(18) ?
C34A C33A C32A 119.84(17) ?
C33A C34A C35A 120.37(16) ?
C34A C35A C30A 120.36(17) ?
N1B Co2 P1B 85.05(5) yes
N1B Co2 P2B 83.58(5) yes
P1B Co2 P2B 161.57(2) yes
N1B Co2 I3 169.34(5) yes
P1B Co2 I3 91.170(16) yes
P2B Co2 I3 97.403(16) yes
N1B Co2 I4 95.07(5) yes
P1B Co2 I4 95.853(16) yes
P2B Co2 I4 99.550(17) yes
I3 Co2 I4 95.229(12) yes
C11B P1B C5B 103.91(8) ?
C11B P1B C2B 104.31(8) ?
C5B P1B C2B 102.22(9) ?
C11B P1B Co2 126.58(6) ?
C5B P1B Co2 114.42(6) ?
C2B P1B Co2 102.37(7) ?
C11B P1B Co2C 108.36(6) ?
C5B P1B Co2C 116.16(7) ?
C2B P1B Co2C 120.18(8) ?
Co2 P1B Co2C 20.83(3) ?
C23B P2B C17B 102.78(9) ?
C23B P2B C4B 104.36(9) ?
C17B P2B C4B 104.65(9) ?
C23B P2B Co2 127.91(6) ?
C17B P2B Co2 112.82(7) ?
C4B P2B Co2 101.97(6) ?
C23B P2B Co2C 107.88(7) ?
C17B P2B Co2C 116.72(7) ?
C4B P2B Co2C 118.67(7) ?
Co2 P2B Co2C 21.52(3) ?
C3B N1B C1B 106.54(15) ?
C3B N1B C29B 111.93(16) ?
C1B N1B C29B 110.41(16) ?
C3B N1B Co2 109.67(14) ?
C1B N1B Co2 109.55(12) ?
C29B N1B Co2 108.72(12) ?
C2B C1B N1B 110.39(16) ?
C1B C2B C1C 53.1(7) ?
C1B C2B P1B 110.03(15) ?
C1C C2B P1B 112.7(6) ?
N1B C3B C4B 111.36(17) ?
C3B C4B C3C 19.1(4) ?
C3B C4B P2B 110.13(14) ?
C3C C4B P2B 104.3(4) ?
C10B C5B C6B 118.95(16) ?
C10B C5B P1B 120.08(14) ?
C6B C5B P1B 120.91(14) ?
C5B C6B C7B 120.26(18) ?
C8B C7B C6B 119.89(19) ?
C9B C8B C7B 120.35(17) ?
C8B C9B C10B 120.18(19) ?
C9B C10B C5B 120.34(19) ?
C16B C11B C12B 119.04(15) ?
C16B C11B P1B 120.13(12) ?
C12B C11B P1B 120.83(14) ?
C13B C12B C11B 120.31(17) ?
C14B C13B C12B 120.43(17) ?
C13B C14B C15B 119.52(17) ?
C16B C15B C14B 120.30(18) ?
C15B C16B C11B 120.38(16) ?
C22B C17B C18B 118.41(16) ?
C22B C17B P2B 123.07(15) ?
C18B C17B P2B 118.51(13) ?
C19B C18B C17B 121.05(18) ?
C18B C19B C20B 119.1(2) ?
C21B C20B C19B 120.59(17) ?
C20B C21B C22B 119.98(19) ?
C21B C22B C17B 120.8(2) ?
C24B C23B C28B 118.63(19) ?
C24B C23B P2B 120.90(16) ?
C28B C23B P2B 120.46(15) ?
C23B C24B C25B 120.1(2) ?
C26B C25B C24B 120.8(2) ?
C25B C26B C27B 119.6(2) ?
C26B C27B C28B 120.6(2) ?
C27B C28B C23B 120.3(2) ?
N1B C29B C30B 117.14(17) ?
C35B C30B C31B 118.1(2) ?
C35B C30B C29B 121.1(2) ?
C31B C30B C29B 120.7(2) ?
C30B C31B C32B 120.8(2) ?
C33B C32B C31B 120.0(2) ?
C32B C33B C34B 119.7(3) ?
C35B C34B C33B 120.0(2) ?
C34B C35B C30B 121.3(2) ?
P2B Co2C P1B 121.61(5) yes
P2B Co2C I4C 98.35(7) yes
P1B Co2C I4C 99.04(6) yes
P2B Co2C I3C 112.16(5) yes
P1B Co2C I3C 103.93(5) yes
I4C Co2C I3C 122.44(7) yes
C3C N1C C29C 117.5(9) ?
C3C N1C C1C 113.5(10) ?
C29C N1C C1C 102.9(9) ?
C2B C1C N1C 124.5(9) ?
N1C C3C C4B 117.7(8) ?
C30C C29C N1C 117.7(10) ?
C31C C30C C35C 112.7(11) ?
C31C C30C C29C 124.5(11) ?
C35C C30C C29C 122.9(11) ?
C30C C31C C32C 126.7(12) ?
C33C C32C C31C 116.6(14) ?
C32C C33C C34C 119.9(14) ?
C35C C34C C33C 120.4(14) ?
C34C C35C C30C 123.7(14) ?

loop_
_geom_bond_atom_site_label_1
_geom_bond_atom_site_label_2
_geom_bond_distance
_geom_bond_publ_flag
Co1 P1A 2.3523(5) yes
Co1 P2A 2.3683(5) yes
Co1 I1 2.5598(2) yes
Co1 I2 2.5621(2) yes
P1A C5A 1.8113(15) ?
P1A C11A 1.8201(16) ?
P1A C2A 1.8308(15) ?
P2A C17A 1.8235(15) ?
P2A C23A 1.8270(17) ?
P2A C4A 1.8452(15) ?
N1A C1A 1.466(2) ?
N1A C3A 1.470(2) ?
N1A C29A 1.485(2) ?
C1A C2A 1.529(2) ?
C3A C4A 1.529(2) ?
C5A C6A 1.395(2) ?
C5A C10A 1.396(2) ?
C6A C7A 1.390(2) ?
C7A C8A 1.384(3) ?
C8A C9A 1.384(3) ?
C9A C10A 1.390(2) ?
C11A C16A 1.397(2) ?
C11A C12A 1.403(2) ?
C12A C13A 1.390(2) ?
C13A C14A 1.385(3) ?
C14A C15A 1.389(2) ?
C15A C16A 1.393(2) ?
C17A C22A 1.398(2) ?
C17A C18A 1.402(2) ?
C18A C19A 1.386(2) ?
C19A C20A 1.394(3) ?
C20A C21A 1.389(3) ?
C21A C22A 1.389(2) ?
C23A C28A 1.397(2) ?
C23A C24A 1.400(2) ?
C24A C25A 1.387(3) ?
C25A C26A 1.386(3) ?
C26A C27A 1.385(3) ?
C27A C28A 1.395(3) ?
C29A C30A 1.507(2) ?
C30A C31A 1.386(2) ?
C30A C35A 1.400(2) ?
C31A C32A 1.394(3) ?
C32A C33A 1.390(3) ?
C33A C34A 1.384(3) ?
C34A C35A 1.385(3) ?
Co2 N1B 2.0769(18) yes
Co2 P1B 2.1945(5) yes
Co2 P2B 2.2228(5) yes
Co2 I3 2.6023(3) yes
Co2 I4 2.7480(4) yes
P1B C11B 1.8219(16) ?
P1B C5B 1.8287(17) ?
P1B C2B 1.844(2) ?
P1B Co2C 2.5211(13) ?
P2B C23B 1.826(2) ?
P2B C17B 1.8327(17) ?
P2B C4B 1.855(2) ?
P2B Co2C 2.4736(12) ?
N1B C3B 1.491(3) ?
N1B C1B 1.502(2) ?
N1B C29B 1.514(3) ?
C1B C2B 1.494(3) ?
C2B C1C 1.532(13) ?
C3B C4B 1.506(3) ?
C4B C3C 1.782(12) ?
C5B C10B 1.397(3) ?
C5B C6B 1.399(3) ?
C6B C7B 1.403(2) ?
C7B C8B 1.381(3) ?
C8B C9B 1.382(3) ?
C9B C10B 1.396(2) ?
C11B C16B 1.397(3) ?
C11B C12B 1.399(2) ?
C12B C13B 1.391(2) ?
C13B C14B 1.384(3) ?
C14B C15B 1.398(3) ?
C15B C16B 1.387(2) ?
C17B C22B 1.396(3) ?
C17B C18B 1.398(3) ?
C18B C19B 1.395(2) ?
C19B C20B 1.398(3) ?
C20B C21B 1.372(4) ?
C21B C22B 1.396(3) ?
C23B C24B 1.394(3) ?
C23B C28B 1.412(3) ?
C24B C25B 1.403(3) ?
C25B C26B 1.380(4) ?
C26B C27B 1.383(3) ?
C27B C28B 1.393(3) ?
C29B C30B 1.516(3) ?
C30B C35B 1.392(3) ?
C30B C31B 1.398(3) ?
C31B C32B 1.401(4) ?
C32B C33B 1.382(4) ?
C33B C34B 1.394(4) ?
C34B C35B 1.388(3) ?
Co2C P1B 2.5211(13) yes
Co2C P2B 2.4736(12) yes
Co2C N1C 3.5715(90) yes
Co2C I4C 2.553(3) yes
Co2C I3C 2.5731(14) yes
N1C C3C 1.388(16) yes
N1C C29C 1.484(16) yes
N1C C1C 1.532(15) yes
C29C C30C 1.461(15) ?
C30C C31C 1.368(18) ?
C30C C35C 1.413(18) ?
C31C C32C 1.406(17) ?
C32C C33C 1.375(19) ?
C33C C34C 1.39(2) ?
C34C C35C 1.355(19) ?
